data_4345137
loop_
_publ_author_name
'Riedl, Christoph A.'
'Flocke, Lea S.'
'Hejl, Michaela'
'Roller, Alexander'
'Klose, Matthias H. M.'
'Jakupec, Michael A.'
'Kandioller, Wolfgang'
'Keppler, Bernhard K.'

_publ_section_title
;
 Introducing the 4-Phenyl-1,2,3-Triazole Moiety as a Versatile Scaffold
 for the Development of Cytotoxic Ruthenium(II) and Osmium(II) Arene
 Cyclometalates.
;
_journal_issue 1
_journal_name_full 'Inorganic chemistry'
_journal_page_first 528
_journal_page_last 541
_journal_paper_doi 10.1021/acs.inorgchem.6b02430
_journal_volume 56
_journal_year 2017
_chemical_formula_moiety 'C26 H28 Cl N3 O Os'
_chemical_formula_sum 'C26 H28 Cl N3 O Os'
_chemical_formula_weight 624.16
_chemical_name_systematic
;
[Chlorido(1-(4''-methoxybenzyl)-4-(2'-kC)-phenyl-(3-kN)-1,2,3-triazolato) 
(n6-p-cymene)osmium (II)]
;
_space_group_crystal_system triclinic
_space_group_IT_number 2
_space_group_name_Hall '-P 1'
_space_group_name_H-M_alt 'P -1'
_symmetry_space_group_name_Hall '-P 1'
_symmetry_space_group_name_H-M 'P -1'
_atom_sites_solution_hydrogens geom
_atom_sites_solution_primary heavy
_audit_creation_date 2016-02-22
_audit_creation_method
;
Olex2 1.2
(compiled 2016.02.19 svn.r3266 for OlexSys, GUI svn.r5155)
;
_cell_angle_alpha 80.406(3)
_cell_angle_beta 87.668(3)
_cell_angle_gamma 65.837(2)
_cell_formula_units_Z 2
_cell_length_a 9.4810(6)
_cell_length_b 10.8033(7)
_cell_length_c 12.4837(8)
_cell_measurement_reflns_used 3790
_cell_measurement_temperature 140.0
_cell_measurement_theta_max 24.803
_cell_measurement_theta_min 2.447
_cell_volume 1149.77(13)
_computing_cell_refinement 'APEX2 v2011.2-0'
_computing_data_collection 'APEX2 v2011.2-0'
_computing_data_reduction 'APEX2 v2011.2-0'
_computing_molecular_graphics 'Olex2 (Dolomanov et al., 2009)'
_computing_publication_material 'Olex2 (Dolomanov et al., 2009)'
_computing_structure_refinement 'XL (Sheldrick, 2008)'
_computing_structure_solution 'XS (Sheldrick, 2008)'
_diffrn_ambient_temperature 140.0
_diffrn_measured_fraction_theta_full 0.990
_diffrn_measured_fraction_theta_max 0.988
_diffrn_measurement_device_type 'Bruker X8 APEX II'
_diffrn_measurement_method '\f and \w scans'
_diffrn_radiation_type MoK\a
_diffrn_radiation_wavelength 0.71073
_diffrn_reflns_av_R_equivalents 0.0524
_diffrn_reflns_av_unetI/netI 0.0655
_diffrn_reflns_Laue_measured_fraction_full 0.990
_diffrn_reflns_Laue_measured_fraction_max 0.988
_diffrn_reflns_limit_h_max 10
_diffrn_reflns_limit_h_min -11
_diffrn_reflns_limit_k_max 12
_diffrn_reflns_limit_k_min -13
_diffrn_reflns_limit_l_max 14
_diffrn_reflns_limit_l_min -15
_diffrn_reflns_number 11283
_diffrn_reflns_point_group_measured_fraction_full 0.990
_diffrn_reflns_point_group_measured_fraction_max 0.988
_diffrn_reflns_theta_full 25.242
_diffrn_reflns_theta_max 25.362
_diffrn_reflns_theta_min 2.095
_diffrn_source 'INCOATEC microfocus sealed tube'
_diffrn_standards_number 0
_exptl_absorpt_coefficient_mu 5.686
_exptl_absorpt_correction_T_max 0.7452
_exptl_absorpt_correction_T_min 0.6200
_exptl_absorpt_correction_type multi-scan
_exptl_absorpt_process_details
;
SADABS-2008/1 (Bruker,2008) was used for absorption correction.
wR2(int) was 0.0768 before and 0.0433 after correction.
The Ratio of minimum to maximum transmission is 0.8320.
The \l/2 correction factor is 0.0015.
;
_exptl_crystal_colour 'clear yellow'
_exptl_crystal_colour_lustre clear
_exptl_crystal_colour_primary yellow
_exptl_crystal_density_diffrn 1.803
_exptl_crystal_description plate
_exptl_crystal_F_000 612
_exptl_crystal_size_max 0.15
_exptl_crystal_size_mid 0.11
_exptl_crystal_size_min 0.015
_refine_diff_density_max 0.827
_refine_diff_density_min -0.993
_refine_diff_density_rms 0.220
_refine_ls_extinction_method none
_refine_ls_goodness_of_fit_ref 1.020
_refine_ls_hydrogen_treatment constr
_refine_ls_matrix_type full
_refine_ls_number_parameters 293
_refine_ls_number_reflns 4170
_refine_ls_number_restraints 0
_refine_ls_restrained_S_all 1.020
_refine_ls_R_factor_all 0.0423
_refine_ls_R_factor_gt 0.0328
_refine_ls_shift/su_max 0.001
_refine_ls_shift/su_mean 0.000
_refine_ls_structure_factor_coef Fsqd
_refine_ls_weighting_details 'w=1/[\s^2^(Fo^2^)+(0.0250P)^2^] where P=(Fo^2^+2Fc^2^)/3'
_refine_ls_weighting_scheme calc
_refine_ls_wR_factor_gt 0.0616
_refine_ls_wR_factor_ref 0.0648
_reflns_Friedel_coverage 0.000
_reflns_number_gt 3668
_reflns_number_total 4170
_reflns_threshold_expression 'I > 2\s(I)'
_cod_data_source_file ic6b02430_si_002.cif
_cod_data_source_block chri441_p-1
_cod_database_code 4345137
_shelxl_version_number 2013-3
_shelx_space_group_comment
;
The symmetry employed for this shelxl refinement is uniquely defined
by the following loop, which should always be used as a source of
symmetry information in preference to the above space-group names.
They are only intended as comments.
;
_shelx_estimated_absorpt_t_max 0.920
_shelx_estimated_absorpt_t_min 0.483

loop_
_space_group_symop_operation_xyz
'x, y, z'
'-x, -y, -z'

loop_
_atom_site_label
_atom_site_type_symbol
_atom_site_fract_x
_atom_site_fract_y
_atom_site_fract_z
_atom_site_U_iso_or_equiv
_atom_site_adp_type
_atom_site_occupancy
_atom_site_site_symmetry_order
_atom_site_calc_flag
_atom_site_refinement_flags_posn
Os1 Os 0.60487(2) 0.63558(2) 0.76527(2) 0.01995(8) Uani 1 1 d .
Cl1 Cl 0.60420(15) 0.40840(13) 0.79208(10) 0.0289(3) Uani 1 1 d .
O1 O 0.8647(5) 0.9832(4) 0.0747(3) 0.0499(12) Uani 1 1 d .
N1 N 0.7262(5) 0.5725(4) 0.4487(3) 0.0225(10) Uani 1 1 d .
N2 N 0.7714(5) 0.5676(4) 0.5495(3) 0.0220(10) Uani 1 1 d .
N3 N 0.6409(4) 0.6142(4) 0.6027(3) 0.0200(10) Uani 1 1 d .
C4 C 0.5152(6) 0.6483(5) 0.5359(4) 0.0220(12) Uani 1 1 d .
C5 C 0.5723(6) 0.6202(5) 0.4366(4) 0.0233(12) Uani 1 1 d .
H5 H 0.5149 0.6320 0.3723 0.028 Uiso 1 1 calc R
C6 C 0.3667(5) 0.7051(5) 0.5866(4) 0.0208(12) Uani 1 1 d .
C7 C 0.3806(6) 0.7088(5) 0.6983(4) 0.0228(12) Uani 1 1 d .
C8 C 0.2405(6) 0.7687(5) 0.7510(5) 0.0303(13) Uani 1 1 d .
H8 H 0.2424 0.7728 0.8263 0.036 Uiso 1 1 calc R
C9 C 0.0990(6) 0.8221(5) 0.6939(5) 0.0339(14) Uani 1 1 d .
H9 H 0.0062 0.8629 0.7312 0.041 Uiso 1 1 calc R
C10 C 0.0905(6) 0.8171(5) 0.5856(5) 0.0343(14) Uani 1 1 d .
H10 H -0.0070 0.8545 0.5481 0.041 Uiso 1 1 calc R
C11 C 0.2251(6) 0.7572(5) 0.5313(5) 0.0300(13) Uani 1 1 d .
H11 H 0.2207 0.7516 0.4565 0.036 Uiso 1 1 calc R
C12 C 0.8408(6) 0.5314(5) 0.3636(4) 0.0276(13) Uani 1 1 d .
H12A H 0.8165 0.4709 0.3229 0.033 Uiso 1 1 calc R
H12B H 0.9445 0.4773 0.3987 0.033 Uiso 1 1 calc R
C13 C 0.8457(5) 0.6488(5) 0.2859(4) 0.0196(11) Uani 1 1 d .
C14 C 0.7583(6) 0.6980(6) 0.1891(4) 0.0326(14) Uani 1 1 d .
H14 H 0.6925 0.6563 0.1732 0.039 Uiso 1 1 calc R
C15 C 0.7649(7) 0.8059(6) 0.1156(4) 0.0333(14) Uani 1 1 d .
H15 H 0.7074 0.8348 0.0487 0.040 Uiso 1 1 calc R
C16 C 0.8544(7) 0.8718(6) 0.1387(5) 0.0390(15) Uani 1 1 d .
C17 C 0.9438(6) 0.8249(6) 0.2376(5) 0.0358(15) Uani 1 1 d .
H17 H 1.0060 0.8692 0.2552 0.043 Uiso 1 1 calc R
C18 C 0.9386(6) 0.7151(6) 0.3067(4) 0.0299(13) Uani 1 1 d .
H18 H 1.0007 0.6823 0.3716 0.036 Uiso 1 1 calc R
C19 C 0.7921(8) 1.0231(7) -0.0305(5) 0.058(2) Uani 1 1 d .
H19A H 0.8388 0.9474 -0.0720 0.087 Uiso 1 1 calc GR
H19B H 0.8061 1.1042 -0.0684 0.087 Uiso 1 1 calc GR
H19C H 0.6814 1.0452 -0.0235 0.087 Uiso 1 1 calc GR
C20 C 0.6427(6) 0.8223(5) 0.7635(4) 0.0258(13) Uani 1 1 d .
C21 C 0.5373(6) 0.8111(6) 0.8447(4) 0.0281(13) Uani 1 1 d .
H21 H 0.4382 0.8847 0.8440 0.034 Uiso 1 1 calc R
C22 C 0.5750(6) 0.6926(6) 0.9279(4) 0.0266(13) Uani 1 1 d .
H22 H 0.5023 0.6886 0.9815 0.032 Uiso 1 1 calc R
C23 C 0.7217(6) 0.5818(5) 0.9292(4) 0.0270(13) Uani 1 1 d .
C24 C 0.8306(6) 0.5914(6) 0.8507(4) 0.0282(13) Uani 1 1 d .
H24 H 0.9315 0.5199 0.8537 0.034 Uiso 1 1 calc R
C25 C 0.7886(6) 0.7062(5) 0.7692(4) 0.0264(13) Uani 1 1 d .
H25 H 0.8608 0.7076 0.7145 0.032 Uiso 1 1 calc R
C26 C 0.6072(6) 0.9469(6) 0.6743(5) 0.0328(14) Uani 1 1 d .
H26 H 0.6727 0.9153 0.6111 0.039 Uiso 1 1 calc R
C27 C 0.4381(6) 1.0163(6) 0.6338(5) 0.0355(14) Uani 1 1 d .
H27A H 0.4090 0.9488 0.6081 0.053 Uiso 1 1 calc GR
H27B H 0.4252 1.0918 0.5740 0.053 Uiso 1 1 calc GR
H27C H 0.3717 1.0526 0.6934 0.053 Uiso 1 1 calc GR
C28 C 0.6535(6) 1.0499(6) 0.7152(5) 0.0436(16) Uani 1 1 d .
H28A H 0.5825 1.0911 0.7712 0.065 Uiso 1 1 calc GR
H28B H 0.6489 1.1222 0.6547 0.065 Uiso 1 1 calc GR
H28C H 0.7592 1.0030 0.7462 0.065 Uiso 1 1 calc GR
C29 C 0.7605(7) 0.4543(6) 1.0118(5) 0.0399(16) Uani 1 1 d .
H29A H 0.6653 0.4528 1.0444 0.060 Uiso 1 1 calc GR
H29B H 0.8296 0.4533 1.0685 0.060 Uiso 1 1 calc GR
H29C H 0.8120 0.3733 0.9764 0.060 Uiso 1 1 calc GR

loop_
_atom_site_aniso_label
_atom_site_aniso_U_11
_atom_site_aniso_U_22
_atom_site_aniso_U_33
_atom_site_aniso_U_23
_atom_site_aniso_U_13
_atom_site_aniso_U_12
Os1 0.01957(12) 0.02072(14) 0.02103(12) -0.00431(8) 0.00183(8) -0.00948(9)
Cl1 0.0392(8) 0.0240(8) 0.0275(7) -0.0010(6) -0.0062(6) -0.0175(6)
O1 0.068(3) 0.047(3) 0.038(3) 0.008(2) 0.006(2) -0.032(2)
N1 0.028(3) 0.021(2) 0.022(2) -0.0033(19) 0.0022(19) -0.013(2)
N2 0.022(2) 0.027(3) 0.019(2) -0.0041(19) 0.0015(18) -0.011(2)
N3 0.018(2) 0.018(2) 0.024(2) -0.0017(19) -0.0009(18) -0.0079(18)
C4 0.023(3) 0.019(3) 0.025(3) 0.003(2) -0.002(2) -0.012(2)
C5 0.027(3) 0.022(3) 0.024(3) -0.001(2) 0.003(2) -0.014(2)
C6 0.020(3) 0.017(3) 0.029(3) -0.002(2) -0.001(2) -0.012(2)
C7 0.024(3) 0.016(3) 0.030(3) 0.001(2) 0.000(2) -0.012(2)
C8 0.027(3) 0.031(3) 0.038(3) -0.009(3) 0.008(3) -0.017(3)
C9 0.020(3) 0.026(3) 0.057(4) -0.008(3) 0.013(3) -0.011(3)
C10 0.020(3) 0.023(3) 0.058(4) 0.001(3) -0.006(3) -0.009(2)
C11 0.029(3) 0.031(3) 0.036(3) 0.001(3) -0.004(3) -0.020(3)
C12 0.021(3) 0.031(3) 0.028(3) -0.012(3) 0.007(2) -0.007(2)
C13 0.020(3) 0.019(3) 0.021(3) -0.008(2) 0.005(2) -0.008(2)
C14 0.031(3) 0.037(4) 0.033(3) -0.015(3) 0.005(3) -0.015(3)
C15 0.047(4) 0.037(4) 0.021(3) -0.007(3) 0.001(3) -0.023(3)
C16 0.042(4) 0.043(4) 0.028(3) -0.004(3) 0.013(3) -0.015(3)
C17 0.023(3) 0.047(4) 0.042(4) 0.002(3) 0.001(3) -0.022(3)
C18 0.029(3) 0.032(3) 0.026(3) -0.001(3) -0.001(2) -0.011(3)
C19 0.072(5) 0.063(5) 0.031(4) -0.001(3) 0.005(3) -0.022(4)
C20 0.030(3) 0.024(3) 0.033(3) -0.010(2) 0.000(2) -0.019(3)
C21 0.022(3) 0.030(3) 0.036(3) -0.016(3) 0.003(2) -0.010(2)
C22 0.028(3) 0.040(4) 0.018(3) -0.008(2) 0.005(2) -0.020(3)
C23 0.035(3) 0.034(3) 0.020(3) -0.005(2) -0.008(2) -0.020(3)
C24 0.025(3) 0.032(3) 0.032(3) -0.013(3) -0.005(2) -0.013(3)
C25 0.025(3) 0.034(3) 0.032(3) -0.012(3) 0.009(2) -0.022(3)
C26 0.037(3) 0.029(3) 0.034(3) -0.003(3) 0.008(3) -0.016(3)
C27 0.040(3) 0.025(3) 0.040(4) -0.003(3) 0.001(3) -0.012(3)
C28 0.034(4) 0.028(4) 0.064(4) 0.007(3) -0.008(3) -0.013(3)
C29 0.055(4) 0.036(4) 0.032(3) -0.001(3) -0.011(3) -0.022(3)

loop_
_atom_type_symbol
_atom_type_description
_atom_type_scat_dispersion_real
_atom_type_scat_dispersion_imag
_atom_type_scat_source
C C 0.0033 0.0016 'International Tables Vol C Tables 4.2.6.8 and 6.1.1.4'
H H 0.0000 0.0000 'International Tables Vol C Tables 4.2.6.8 and 6.1.1.4'
Cl Cl 0.1484 0.1585 'International Tables Vol C Tables 4.2.6.8 and 6.1.1.4'
N N 0.0061 0.0033 'International Tables Vol C Tables 4.2.6.8 and 6.1.1.4'
O O 0.0106 0.0060 'International Tables Vol C Tables 4.2.6.8 and 6.1.1.4'
Os Os -1.2165 7.6030 'International Tables Vol C Tables 4.2.6.8 and 6.1.1.4'

loop_
_geom_angle_atom_site_label_1
_geom_angle_atom_site_label_2
_geom_angle_atom_site_label_3
_geom_angle
N3 Os1 Cl1 85.84(12)
N3 Os1 C7 76.34(18)
N3 Os1 C20 99.65(18)
N3 Os1 C21 131.7(2)
N3 Os1 C22 169.35(18)
N3 Os1 C23 144.12(18)
N3 Os1 C24 110.32(18)
N3 Os1 C25 91.80(18)
C7 Os1 Cl1 86.79(14)
C7 Os1 C20 103.68(19)
C7 Os1 C21 90.30(19)
C7 Os1 C22 105.41(19)
C7 Os1 C23 138.7(2)
C7 Os1 C24 169.77(18)
C7 Os1 C25 138.4(2)
C20 Os1 Cl1 169.04(13)
C20 Os1 C22 69.7(2)
C20 Os1 C23 81.47(19)
C20 Os1 C24 68.03(19)
C21 Os1 Cl1 140.31(16)
C21 Os1 C20 38.4(2)
C21 Os1 C22 38.7(2)
C21 Os1 C23 68.3(2)
C21 Os1 C24 79.47(19)
C21 Os1 C25 67.99(19)
C22 Os1 Cl1 104.69(15)
C22 Os1 C23 37.19(18)
C22 Os1 C24 66.57(19)
C23 Os1 Cl1 88.53(14)
C23 Os1 C24 36.69(19)
C24 Os1 Cl1 101.21(15)
C25 Os1 Cl1 132.70(14)
C25 Os1 C20 38.34(18)
C25 Os1 C22 79.9(2)
C25 Os1 C23 66.8(2)
C25 Os1 C24 36.5(2)
C16 O1 C19 116.8(5)
N2 N1 C5 112.7(4)
N2 N1 C12 120.5(4)
C5 N1 C12 126.8(4)
N3 N2 N1 104.5(4)
N2 N3 Os1 130.3(3)
N2 N3 C4 111.2(4)
C4 N3 Os1 118.5(3)
N3 C4 C6 114.9(4)
C5 C4 N3 106.0(4)
C5 C4 C6 139.1(4)
N1 C5 C4 105.7(4)
C7 C6 C4 113.0(4)
C11 C6 C4 124.2(5)
C11 C6 C7 122.7(5)
C6 C7 Os1 117.1(4)
C8 C7 Os1 127.0(4)
C8 C7 C6 115.7(4)
C9 C8 C7 120.8(5)
C10 C9 C8 121.6(5)
C9 C10 C11 119.3(5)
C10 C11 C6 119.7(5)
N1 C12 C13 113.7(4)
C14 C13 C12 121.6(5)
C14 C13 C18 117.1(5)
C18 C13 C12 121.3(4)
C15 C14 C13 121.6(5)
C16 C15 C14 120.3(5)
O1 C16 C15 125.5(5)
O1 C16 C17 115.1(6)
C15 C16 C17 119.4(6)
C18 C17 C16 118.8(5)
C17 C18 C13 122.7(5)
C21 C20 Os1 69.0(3)
C21 C20 C25 115.4(5)
C21 C20 C26 123.9(5)
C25 C20 Os1 70.4(3)
C25 C20 C26 120.7(5)
C26 C20 Os1 130.1(3)
C20 C21 Os1 72.6(3)
C20 C21 C22 122.4(5)
C22 C21 Os1 72.7(3)
C21 C22 Os1 68.6(3)
C23 C22 Os1 73.2(3)
C23 C22 C21 119.3(5)
C22 C23 Os1 69.6(3)
C22 C23 C24 119.6(5)
C22 C23 C29 120.2(5)
C24 C23 Os1 72.6(3)
C24 C23 C29 120.2(5)
C29 C23 Os1 129.1(4)
C23 C24 Os1 70.7(3)
C25 C24 Os1 68.3(3)
C25 C24 C23 119.6(5)
C20 C25 Os1 71.2(3)
C24 C25 Os1 75.2(3)
C24 C25 C20 123.6(5)
C20 C26 C27 114.0(5)
C28 C26 C20 109.0(4)
C28 C26 C27 110.1(4)

loop_
_geom_bond_atom_site_label_1
_geom_bond_atom_site_label_2
_geom_bond_distance
Os1 Cl1 2.4238(13)
Os1 N3 2.080(4)
Os1 C7 2.096(5)
Os1 C20 2.185(5)
Os1 C21 2.137(5)
Os1 C22 2.192(5)
Os1 C23 2.239(5)
Os1 C24 2.264(5)
Os1 C25 2.175(5)
O1 C16 1.366(7)
O1 C19 1.423(7)
N1 N2 1.332(5)
N1 C5 1.339(6)
N1 C12 1.475(6)
N2 N3 1.326(5)
N3 C4 1.368(6)
C4 C5 1.363(7)
C4 C6 1.452(7)
C6 C7 1.414(7)
C6 C11 1.387(6)
C7 C8 1.408(7)
C8 C9 1.396(7)
C9 C10 1.370(8)
C10 C11 1.380(7)
C12 C13 1.479(7)
C13 C14 1.391(7)
C13 C18 1.398(7)
C14 C15 1.380(8)
C15 C16 1.376(8)
C16 C17 1.423(8)
C17 C18 1.361(8)
C20 C21 1.421(8)
C20 C25 1.432(7)
C20 C26 1.525(8)
C21 C22 1.434(7)
C22 C23 1.414(7)
C23 C24 1.417(8)
C23 C29 1.495(8)
C24 C25 1.394(8)
C26 C27 1.531(7)
C26 C28 1.517(8)

loop_
_geom_torsion_atom_site_label_1
_geom_torsion_atom_site_label_2
_geom_torsion_atom_site_label_3
_geom_torsion_atom_site_label_4
_geom_torsion
Os1 N3 C4 C5 -178.0(3)
Os1 N3 C4 C6 3.8(6)
Os1 C7 C8 C9 175.3(4)
Os1 C20 C21 C22 55.5(4)
Os1 C20 C25 C24 -56.7(4)
Os1 C20 C26 C27 55.5(7)
Os1 C20 C26 C28 179.0(4)
Os1 C21 C22 C23 54.9(4)
Os1 C22 C23 C24 54.7(4)
Os1 C22 C23 C29 -124.2(4)
Os1 C23 C24 C25 49.4(4)
Os1 C24 C25 C20 54.9(4)
O1 C16 C17 C18 179.3(5)
N1 N2 N3 Os1 178.0(3)
N1 N2 N3 C4 -0.1(5)
N1 C12 C13 C14 -92.9(6)
N1 C12 C13 C18 87.1(6)
N2 N1 C5 C4 0.3(6)
N2 N1 C12 C13 -104.4(5)
N2 N3 C4 C5 0.3(6)
N2 N3 C4 C6 -177.9(4)
N3 C4 C5 N1 -0.4(5)
N3 C4 C6 C7 -2.7(6)
N3 C4 C6 C11 174.2(5)
C4 C6 C7 Os1 0.5(6)
C4 C6 C7 C8 177.2(4)
C4 C6 C11 C10 -175.8(5)
C5 N1 N2 N3 -0.1(5)
C5 N1 C12 C13 73.9(6)
C5 C4 C6 C7 180.0(6)
C5 C4 C6 C11 -3.1(10)
C6 C4 C5 N1 177.1(6)
C6 C7 C8 C9 -1.0(8)
C7 C6 C11 C10 0.8(8)
C7 C8 C9 C10 0.7(9)
C8 C9 C10 C11 0.4(9)
C9 C10 C11 C6 -1.1(8)
C11 C6 C7 Os1 -176.5(4)
C11 C6 C7 C8 0.2(8)
C12 N1 N2 N3 178.4(4)
C12 N1 C5 C4 -178.1(5)
C12 C13 C14 C15 -178.8(5)
C12 C13 C18 C17 -178.9(5)
C13 C14 C15 C16 -2.7(8)
C14 C13 C18 C17 1.1(8)
C14 C15 C16 O1 -177.0(5)
C14 C15 C16 C17 2.0(8)
C15 C16 C17 C18 0.2(8)
C16 C17 C18 C13 -1.8(8)
C18 C13 C14 C15 1.2(7)
C19 O1 C16 C15 -8.3(8)
C19 O1 C16 C17 172.7(5)
C20 C21 C22 Os1 -55.4(4)
C20 C21 C22 C23 -0.6(7)
C21 C20 C25 Os1 53.9(4)
C21 C20 C25 C24 -2.8(7)
C21 C20 C26 C27 -34.6(7)
C21 C20 C26 C28 88.9(6)
C21 C22 C23 Os1 -52.7(4)
C21 C22 C23 C24 2.0(7)
C21 C22 C23 C29 -176.9(4)
C22 C23 C24 Os1 -53.3(4)
C22 C23 C24 C25 -3.8(7)
C23 C24 C25 Os1 -50.5(4)
C23 C24 C25 C20 4.4(7)
C25 C20 C21 Os1 -54.6(4)
C25 C20 C21 C22 0.9(7)
C25 C20 C26 C27 145.0(5)
C25 C20 C26 C28 -91.6(6)
C26 C20 C21 Os1 125.0(5)
C26 C20 C21 C22 -179.6(5)
C26 C20 C25 Os1 -125.7(4)
C26 C20 C25 C24 177.6(5)
C29 C23 C24 Os1 125.6(4)
C29 C23 C24 C25 175.1(4)
